data_1574267
loop_
_publ_author_name
'Kern, Ralf H.'
'Hiller, Noemi'
'Eichele, Klaus'
'Schubert, Hartmut'
'T\"onshoff, Christina'
'Bettinger, Holger F.'
'Wesemann, Lars'

_publ_section_title
;
 Boradigermaallyl: inhibition of CH bond activation by borane CO adduct
 formation followed by CO insertion
;
_journal_issue 18
_journal_name_full 'Chemical Science'
_journal_page_first 7759
_journal_page_last 7765
_journal_paper_doi 10.1039/D5SC00881F
_journal_volume 16
_journal_year 2025
_chemical_formula_sum 'C103 H136 B Cl Ge2 O3'
_chemical_formula_weight 1613.61
_space_group_crystal_system triclinic
_space_group_IT_number 2
_space_group_name_Hall '-P 1'
_space_group_name_H-M_alt 'P -1'
_atom_sites_solution_hydrogens mixed
_audit_creation_method SHELXL-2019/3
_audit_update_record
;
2025-01-20 deposited with the CCDC.	2025-03-27 downloaded from the CCDC.
;
_cell_angle_alpha 77.2310(10)
_cell_angle_beta 89.5030(10)
_cell_angle_gamma 73.8950(10)
_cell_formula_units_Z 2
_cell_length_a 14.4877(4)
_cell_length_b 18.0318(4)
_cell_length_c 18.9385(5)
_cell_measurement_reflns_used 9711
_cell_measurement_temperature 130(2)
_cell_measurement_theta_max 29.57
_cell_measurement_theta_min 2.45
_cell_volume 4628.4(2)
_computing_cell_refinement 'Bruker SAINT'
_computing_data_collection 'Bruker APEX2'
_computing_data_reduction 'Bruker SAINT'
_computing_publication_material Platon,Wingx,Shelxle,DSR
_computing_structure_refinement 'SHELXL-2019/2 (Sheldrick, 2019)'
_computing_structure_solution 'SHELXT 2014/4 (Sheldrick, 2014)'
_diffrn_ambient_temperature 130(2)
_diffrn_measured_fraction_theta_full 0.998
_diffrn_measured_fraction_theta_max 0.992
_diffrn_measurement_device_type 'Bruker APEX-II CCD'
_diffrn_measurement_method '\f and \w scans'
_diffrn_radiation_type MoK\a
_diffrn_radiation_wavelength 0.71073
_diffrn_reflns_av_R_equivalents 0.0320
_diffrn_reflns_av_unetI/netI 0.0176
_diffrn_reflns_Laue_measured_fraction_full 0.998
_diffrn_reflns_Laue_measured_fraction_max 0.992
_diffrn_reflns_limit_h_max 20
_diffrn_reflns_limit_h_min -20
_diffrn_reflns_limit_k_max 25
_diffrn_reflns_limit_k_min -25
_diffrn_reflns_limit_l_max 26
_diffrn_reflns_limit_l_min -26
_diffrn_reflns_number 292533
_diffrn_reflns_point_group_measured_fraction_full 0.998
_diffrn_reflns_point_group_measured_fraction_max 0.992
_diffrn_reflns_theta_full 25.242
_diffrn_reflns_theta_max 29.641
_diffrn_reflns_theta_min 2.415
_exptl_absorpt_coefficient_mu 0.726
_exptl_absorpt_correction_T_max 1.0000
_exptl_absorpt_correction_T_min 0.9387
_exptl_absorpt_correction_type multi-scan
_exptl_absorpt_process_details 'SADABS V2012/1 (Bruker AXS Inc.)'
_exptl_crystal_colour colorless
_exptl_crystal_density_diffrn 1.158
_exptl_crystal_description prism
_exptl_crystal_F_000 1728
_exptl_crystal_size_max 0.436
_exptl_crystal_size_mid 0.429
_exptl_crystal_size_min 0.392
_refine_diff_density_max 1.481
_refine_diff_density_min -1.175
_refine_diff_density_rms 0.069
_refine_ls_extinction_method none
_refine_ls_goodness_of_fit_ref 1.032
_refine_ls_hydrogen_treatment mixed
_refine_ls_matrix_type full
_refine_ls_number_parameters 1030
_refine_ls_number_reflns 25905
_refine_ls_number_restraints 139
_refine_ls_restrained_S_all 1.036
_refine_ls_R_factor_all 0.0463
_refine_ls_R_factor_gt 0.0378
_refine_ls_shift/su_max 0.002
_refine_ls_shift/su_mean 0.000
_refine_ls_structure_factor_coef Fsqd
_refine_ls_weighting_details 'w=1/[\s^2^(Fo^2^)+(0.0503P)^2^+4.3056P] where P=(Fo^2^+2Fc^2^)/3'
_refine_ls_weighting_scheme calc
_refine_ls_wR_factor_gt 0.0977
_refine_ls_wR_factor_ref 0.1041
_reflns_Friedel_coverage 0.000
_reflns_number_gt 22540
_reflns_number_total 25905
_reflns_threshold_expression 'I > 2\s(I)'
_cod_data_source_file d5sc00881f2.cif
_cod_data_source_block RK324_0m_a
_cod_depositor_comments 'Adding full bibliography for 1574261--1574268.cif.'
_cod_database_code 1574267
_shelx_shelxl_version_number 2019/3
_shelx_space_group_comment
;
The symmetry employed for this shelxl refinement is uniquely defined
by the following loop, which should always be used as a source of
symmetry information in preference to the above space-group names.
They are only intended as comments.
;
_shelx_estimated_absorpt_t_min 0.742
_shelx_estimated_absorpt_t_max 0.764

loop_
_space_group_symop_operation_xyz
'x, y, z'
'-x, -y, -z'

loop_
_atom_site_label
_atom_site_type_symbol
_atom_site_fract_x
_atom_site_fract_y
_atom_site_fract_z
_atom_site_U_iso_or_equiv
_atom_site_adp_type
_atom_site_occupancy
_atom_site_site_symmetry_order
_atom_site_calc_flag
_atom_site_refinement_flags_posn
_atom_site_refinement_flags_adp
_atom_site_refinement_flags_occupancy
_atom_site_disorder_assembly
_atom_site_disorder_group
Ge1 Ge 0.21547(2) 0.59762(2) 0.19818(2) 0.01184(4) Uani 1 1 d . . . . .
Ge2 Ge 0.43511(2) 0.69815(2) 0.21354(2) 0.01197(4) Uani 1 1 d . . . . .
Cl1 Cl 0.31376(3) 0.47672(2) 0.23060(2) 0.01863(7) Uani 1 1 d . . . . .
O1 O 0.35586(8) 0.65808(7) 0.09589(6) 0.0187(2) Uani 1 1 d . . . . .
C2 C 0.63020(11) 0.62621(9) 0.39674(8) 0.0182(3) Uani 1 1 d . . . . .
H2 H 0.658905 0.578140 0.431070 0.022 Uiso 1 1 calc R U . . .
C3 C 0.16768(11) 0.57663(9) 0.05326(8) 0.0178(3) Uani 1 1 d . . . . .
H3 H 0.112820 0.563765 0.074478 0.021 Uiso 1 1 calc R U . . .
C4 C 0.52131(10) 0.69872(8) 0.29215(7) 0.0129(2) Uani 1 1 d . . . . .
C5 C 0.08061(10) 0.58994(8) 0.21206(7) 0.0130(2) Uani 1 1 d . . . . .
C6 C 0.49866(11) 0.40423(9) 0.36359(8) 0.0169(3) Uani 1 1 d . . . . .
C7 C 0.22573(10) 0.60529(9) 0.09245(8) 0.0149(3) Uani 1 1 d . . . . .
C8 C 0.56473(10) 0.62704(8) 0.34260(8) 0.0134(2) Uani 1 1 d . . . . .
C9 C 0.65387(12) 0.69462(9) 0.40106(9) 0.0206(3) Uani 1 1 d . . . . .
H9 H 0.699953 0.692983 0.437176 0.025 Uiso 1 1 calc R U . . .
C10 C 0.32854(11) 0.61507(10) -0.01195(8) 0.0189(3) Uani 1 1 d . . . . .
C11 C 0.60825(10) 0.48551(9) 0.32898(8) 0.0148(3) Uani 1 1 d . . . . .
C12 C 0.44957(10) 0.54385(8) 0.36944(8) 0.0140(3) Uani 1 1 d . . . . .
C13 C 0.43189(11) 0.47018(9) 0.37870(8) 0.0159(3) Uani 1 1 d . . . . .
H13 H 0.371822 0.464782 0.396025 0.019 Uiso 1 1 calc R U . . .
C14 C 0.70604(11) 0.48913(9) 0.30074(8) 0.0171(3) Uani 1 1 d . . . . .
H14 H 0.707613 0.545597 0.290285 0.021 Uiso 1 1 calc R U . . .
C15 C 0.30324(11) 0.62548(9) 0.05717(8) 0.0162(3) Uani 1 1 d . . . . .
C16 C 0.18884(12) 0.56661(10) -0.01632(9) 0.0220(3) Uani 1 1 d . . . . .
H16 H 0.148228 0.547373 -0.042303 0.026 Uiso 1 1 calc R U . . .
C17 C 0.58639(11) 0.41317(9) 0.33879(8) 0.0172(3) Uani 1 1 d . . . . .
H17 H 0.632884 0.368854 0.328180 0.021 Uiso 1 1 calc R U . . .
C18 C 0.31602(10) 0.78136(8) 0.18445(8) 0.0145(3) Uani 1 1 d . . . . .
C19 C 0.26922(12) 0.58462(10) -0.04811(9) 0.0221(3) Uani 1 1 d . . . . .
H19 H 0.283956 0.576063 -0.095155 0.027 Uiso 1 1 calc R U . . .
C20 C 0.60411(11) 0.64987(10) 0.12631(9) 0.0198(3) Uani 1 1 d . . . . .
H20 H 0.644140 0.655722 0.162954 0.024 Uiso 1 1 calc R U . . .
C21 C 0.00427(10) 0.66128(9) 0.19126(8) 0.0159(3) Uani 1 1 d . . . . .
C22 C 0.45080(11) 0.64995(9) 0.08082(8) 0.0166(3) Uani 1 1 d . . . . .
C23 C 0.05578(10) 0.51719(9) 0.22770(8) 0.0143(3) Uani 1 1 d . . . . .
C24 C 0.37160(10) 0.61180(8) 0.38845(8) 0.0145(3) Uani 1 1 d . . . . .
H24 H 0.393682 0.660712 0.375465 0.017 Uiso 1 1 calc R U . . .
C25 C 0.50633(11) 0.65933(9) 0.13603(8) 0.0155(3) Uani 1 1 d . . . . .
C26 C 0.72083(12) 0.46021(10) 0.23004(9) 0.0217(3) Uani 1 1 d . . . . .
H26A H 0.667257 0.491000 0.194890 0.033 Uiso 1 1 calc R U . . .
H26B H 0.723309 0.403980 0.239849 0.033 Uiso 1 1 calc R U . . .
H26C H 0.781368 0.467158 0.210221 0.033 Uiso 1 1 calc R U . . .
C27 C 0.48547(12) 0.63621(10) 0.01477(8) 0.0200(3) Uani 1 1 d . . . . .
C28 C 0.53946(10) 0.55146(8) 0.34468(7) 0.0133(2) Uani 1 1 d . . . . .
C29 C -0.00569(11) 0.77521(10) 0.25035(9) 0.0215(3) Uani 1 1 d . . . . .
C30 C 0.41384(12) 0.64127(11) -0.04611(8) 0.0231(3) Uani 1 1 d . . . . .
C31 C 0.60984(12) 0.76550(9) 0.35230(9) 0.0197(3) Uani 1 1 d . . . . .
H31 H 0.625580 0.812359 0.355822 0.024 Uiso 1 1 calc R U . . .
C32 C 0.64265(12) 0.63178(12) 0.06252(10) 0.0270(4) Uani 1 1 d . . . . .
H32 H 0.709648 0.623461 0.056515 0.032 Uiso 1 1 calc R U . . .
C33 C 0.29958(11) 0.85494(9) 0.12764(8) 0.0175(3) Uani 1 1 d . . . . .
C34 C -0.11056(12) 0.58683(10) 0.18519(10) 0.0237(3) Uani 1 1 d . . . . .
H34 H -0.173069 0.585425 0.172012 0.028 Uiso 1 1 calc R U . . .
C35 C 0.00960(11) 0.74455(9) 0.18709(9) 0.0178(3) Uani 1 1 d . . . . .
C36 C 0.17026(12) 0.46493(12) 0.45529(9) 0.0253(3) Uani 1 1 d . . . . .
H36A H 0.238909 0.447040 0.446895 0.038 Uiso 1 1 calc R U . . .
H36B H 0.152263 0.423022 0.490138 0.038 Uiso 1 1 calc R U . . .
H36C H 0.157419 0.512655 0.474714 0.038 Uiso 1 1 calc R U . . .
C37 C 0.11116(11) 0.48380(10) 0.38358(8) 0.0188(3) Uani 1 1 d . . . . .
H37 H 0.121619 0.533249 0.352911 0.023 Uiso 1 1 calc R U . . .
C38 C -0.02079(13) 0.85629(11) 0.24393(10) 0.0269(3) Uani 1 1 d . . . . .
H38 H -0.030100 0.876585 0.286484 0.032 Uiso 1 1 calc R U . . .
C39 C 0.54280(10) 0.76904(8) 0.29817(8) 0.0151(3) Uani 1 1 d . . . . .
C40 C -0.08939(11) 0.65826(10) 0.17711(10) 0.0228(3) Uani 1 1 d . . . . .
H40 H -0.139232 0.706317 0.161659 0.027 Uiso 1 1 calc R U . . .
C41 C 0.58406(12) 0.62578(12) 0.00755(9) 0.0263(3) Uani 1 1 d . . . . .
H41 H 0.611639 0.614326 -0.035884 0.032 Uiso 1 1 calc R U . . .
C42 C 0.35809(12) 0.59435(10) 0.47037(8) 0.0217(3) Uani 1 1 d . . . . .
H42A H 0.313349 0.640790 0.482813 0.033 Uiso 1 1 calc R U . . .
H42B H 0.420323 0.582300 0.496732 0.033 Uiso 1 1 calc R U . . .
H42C H 0.331987 0.548811 0.483866 0.033 Uiso 1 1 calc R U . . .
C43 C 0.24754(10) 0.75232(8) 0.21930(8) 0.0150(3) Uani 1 1 d . . . . .
H43 H 0.184297 0.785997 0.219876 0.018 Uiso 1 1 calc R U . . .
C44 C -0.02272(13) 0.90854(10) 0.17742(11) 0.0282(4) Uani 1 1 d . . . . .
C45 C 0.27493(10) 0.62816(9) 0.34517(8) 0.0154(3) Uani 1 1 d . . . . .
H45A H 0.224964 0.666503 0.365234 0.019 Uiso 1 1 calc R U . . .
H45B H 0.256475 0.578131 0.353691 0.019 Uiso 1 1 calc R U . . .
C46 C 0.14448(12) 0.37518(9) 0.22814(9) 0.0204(3) Uani 1 1 d . . . . .
O3 O 0.14421(18) 0.77568(14) 0.65598(13) 0.0741(5) Uani 1 1 d . . . . .
C48 C 0.03078(16) 0.74741(14) 0.38662(11) 0.0394(5) Uani 1 1 d . . . . .
H48A H 0.092183 0.757959 0.373243 0.059 Uiso 1 1 calc R U . . .
H48B H 0.041263 0.704583 0.430376 0.059 Uiso 1 1 calc R U . . .
H48C H -0.014277 0.795437 0.396037 0.059 Uiso 1 1 calc R U . . .
C49 C -0.00620(13) 0.87707(10) 0.11636(10) 0.0263(3) Uani 1 1 d . . . . .
H49 H -0.005870 0.911735 0.070647 0.032 Uiso 1 1 calc R U . . .
C50 C 0.00416(12) 0.50201(12) 0.39875(9) 0.0269(4) Uani 1 1 d . . . . .
H50A H -0.034490 0.521640 0.352734 0.040 Uiso 1 1 calc R U . . .
H50B H -0.011938 0.542451 0.427458 0.040 Uiso 1 1 calc R U . . .
H50C H -0.009574 0.453605 0.425761 0.040 Uiso 1 1 calc R U . . .
C51 C 0.40870(12) 0.89622(9) 0.27302(9) 0.0204(3) Uani 1 1 d . . . . .
C52 C 0.12315(13) 0.38912(10) 0.14715(9) 0.0253(3) Uani 1 1 d . . . . .
H52 H 0.090458 0.446885 0.128592 0.030 Uiso 1 1 calc R U . . .
C53 C 0.14046(11) 0.41968(9) 0.34066(8) 0.0181(3) Uani 1 1 d . . . . .
C54 C 0.00995(12) 0.79632(9) 0.11966(9) 0.0209(3) Uani 1 1 d . . . . .
C55 C 0.49456(11) 0.84960(9) 0.25147(8) 0.0166(3) Uani 1 1 d . . . . .
C56 C 0.11886(10) 0.43681(9) 0.26534(8) 0.0157(3) Uani 1 1 d . . . . .
C57 C 0.02459(14) 0.76768(10) 0.05006(9) 0.0265(4) Uani 1 1 d . . . . .
H57 H 0.046513 0.708429 0.063499 0.032 Uiso 1 1 calc R U . . .
C58 C 0.47594(12) 0.32540(9) 0.37438(10) 0.0238(3) Uani 1 1 d . . . . .
H58 H 0.405769 0.335212 0.382803 0.029 Uiso 1 1 calc R U . . .
C59 C 0.18708(13) 0.34154(10) 0.37646(10) 0.0263(3) Uani 1 1 d . . . . .
H59 H 0.200866 0.329897 0.427323 0.032 Uiso 1 1 calc R U . . .
C60 C 0.78783(12) 0.43984(12) 0.35720(10) 0.0277(4) Uani 1 1 d . . . . .
H60A H 0.785881 0.384589 0.369472 0.042 Uiso 1 1 calc R U . . .
H60B H 0.780049 0.461039 0.400963 0.042 Uiso 1 1 calc R U . . .
H60C H 0.849777 0.442403 0.337210 0.042 Uiso 1 1 calc R U . . .
C61 C -0.01121(13) 0.72278(11) 0.32435(10) 0.0276(4) Uani 1 1 d . . . . .
H61 H 0.026760 0.667322 0.324055 0.033 Uiso 1 1 calc R U . . .
C62 C 0.05474(17) 0.34334(13) 0.13076(12) 0.0370(4) Uani 1 1 d . . . . .
H62A H 0.041413 0.354528 0.078233 0.056 Uiso 1 1 calc R U . . .
H62B H -0.005599 0.359713 0.154408 0.056 Uiso 1 1 calc R U . . .
H62C H 0.084502 0.286388 0.149109 0.056 Uiso 1 1 calc R U . . .
C63 C -0.03925(11) 0.51748(9) 0.21277(9) 0.0190(3) Uani 1 1 d . . . . .
H63 H -0.054866 0.468539 0.221933 0.023 Uiso 1 1 calc R U . . .
C64 C 0.36891(13) 0.97363(10) 0.23286(10) 0.0251(3) Uani 1 1 d . . . . .
H64 H 0.310866 1.004964 0.247341 0.030 Uiso 1 1 calc R U . . .
C65 C 0.49648(14) 0.95953(10) 0.15270(10) 0.0288(4) Uani 1 1 d . . . . .
H65 H 0.526452 0.981200 0.111537 0.035 Uiso 1 1 calc R U . . .
C66 C 0.63762(13) 0.83776(10) 0.16880(10) 0.0278(4) Uani 1 1 d . . . . .
H66 H 0.653729 0.781362 0.196646 0.033 Uiso 1 1 calc R U . . .
C67 C 0.25753(16) 0.98774(12) 0.01084(11) 0.0349(4) Uani 1 1 d . . . . .
H67 H 0.243057 1.032428 -0.028987 0.042 Uiso 1 1 calc R U . . .
C68 C 0.53958(12) 0.88191(9) 0.19101(9) 0.0216(3) Uani 1 1 d . . . . .
C69 C 0.36436(14) 0.86363(11) 0.07443(11) 0.0303(4) Uani 1 1 d . . . . .
H69 H 0.424084 0.823992 0.077444 0.036 Uiso 1 1 calc R U . . .
C70 C 0.41143(14) 1.00613(10) 0.17262(10) 0.0271(4) Uani 1 1 d . . . . .
C71 C 0.39270(17) 0.89732(15) 0.40423(11) 0.0423(5) Uani 1 1 d . . . . .
H71A H 0.462883 0.878570 0.412245 0.063 Uiso 1 1 calc R U . . .
H71B H 0.362834 0.877836 0.448465 0.063 Uiso 1 1 calc R U . . .
H71C H 0.372053 0.955406 0.391886 0.063 Uiso 1 1 calc R U . . .
C72 C 0.34320(17) 0.92971(12) 0.01647(12) 0.0404(5) Uani 1 1 d . . . . .
H72 H 0.388617 0.934572 -0.019491 0.049 Uiso 1 1 calc R U . . .
C73 C 0.21623(16) 0.36874(13) 0.10726(12) 0.0369(4) Uani 1 1 d . . . . .
H73A H 0.200602 0.380741 0.054981 0.055 Uiso 1 1 calc R U . . .
H73B H 0.249709 0.312225 0.124135 0.055 Uiso 1 1 calc R U . . .
H73C H 0.257841 0.400238 0.117190 0.055 Uiso 1 1 calc R U . . .
C74 C 0.63848(15) 0.83827(12) 0.08799(11) 0.0347(4) Uani 1 1 d . . . . .
H74A H 0.626409 0.892870 0.059656 0.052 Uiso 1 1 calc R U . . .
H74B H 0.588211 0.815916 0.075227 0.052 Uiso 1 1 calc R U . . .
H74C H 0.701388 0.806354 0.077272 0.052 Uiso 1 1 calc R U . . .
C75 C 0.21394(14) 0.28032(10) 0.34012(11) 0.0306(4) Uani 1 1 d . . . . .
C76 C 0.46144(15) 0.59157(15) -0.09979(11) 0.0381(5) Uani 1 1 d . . . . .
H76A H 0.414172 0.597118 -0.138708 0.057 Uiso 1 1 calc R U . . .
H76B H 0.485099 0.535726 -0.074352 0.057 Uiso 1 1 calc R U . . .
H76C H 0.515427 0.610150 -0.120555 0.057 Uiso 1 1 calc R U . . .
C77 C 0.71458(14) 0.87404(13) 0.18958(13) 0.0369(4) Uani 1 1 d . . . . .
H77A H 0.777725 0.844782 0.176677 0.055 Uiso 1 1 calc R U . . .
H77B H 0.715566 0.870848 0.241917 0.055 Uiso 1 1 calc R U . . .
H77C H 0.699621 0.929681 0.163434 0.055 Uiso 1 1 calc R U . . .
C78 C 0.19230(14) 0.29863(10) 0.26629(11) 0.0291(4) Uani 1 1 d . . . . .
H78 H 0.210661 0.257607 0.240594 0.035 Uiso 1 1 calc R U . . .
C79 C -0.04564(17) 0.99797(11) 0.16931(13) 0.0384(5) Uani 1 1 d . . . . .
H79 H -0.025140 1.020537 0.120634 0.046 Uiso 1 1 calc R U . . .
C80 C 0.36206(14) 0.86637(11) 0.34204(11) 0.0301(4) Uani 1 1 d . . . . .
H80 H 0.386186 0.807186 0.354988 0.036 Uiso 1 1 calc R U . . .
C81 C 0.37630(16) 0.72931(13) -0.08600(11) 0.0358(5) Uani 1 1 d . . . . .
H81A H 0.430037 0.747860 -0.107344 0.054 Uiso 1 1 calc R U . . .
H81B H 0.346714 0.760968 -0.051514 0.054 Uiso 1 1 calc R U . . .
H81C H 0.328343 0.734983 -0.124468 0.054 Uiso 1 1 calc R U . . .
C82 C 0.49500(17) 0.28920(12) 0.30814(12) 0.0373(5) Uani 1 1 d . . . . .
H82A H 0.459195 0.327367 0.265417 0.056 Uiso 1 1 calc R U . . .
H82B H 0.474049 0.240913 0.316407 0.056 Uiso 1 1 calc R U . . .
H82C H 0.563991 0.276100 0.300084 0.056 Uiso 1 1 calc R U . . .
C83 C 0.25204(16) 0.88953(14) 0.33378(13) 0.0408(5) Uani 1 1 d . . . . .
H83A H 0.226216 0.946917 0.328417 0.061 Uiso 1 1 calc R U . . .
H83B H 0.227099 0.861875 0.376874 0.061 Uiso 1 1 calc R U . . .
H83C H 0.232403 0.874631 0.290748 0.061 Uiso 1 1 calc R U . . .
C84 C 0.21367(14) 0.91516(11) 0.12174(11) 0.0321(4) Uani 1 1 d . . . . .
H84 H 0.168577 0.911474 0.158144 0.038 Uiso 1 1 calc R U . . .
C85 C 0.10310(19) 0.79591(12) 0.00637(12) 0.0415(5) Uani 1 1 d . . . . .
H85A H 0.119053 0.768251 -0.033150 0.062 Uiso 1 1 calc R U . . .
H85B H 0.160676 0.784364 0.038241 0.062 Uiso 1 1 calc R U . . .
H85C H 0.079684 0.853151 -0.013880 0.062 Uiso 1 1 calc R U . . .
C86 C -0.07036(18) 0.79230(13) 0.00431(12) 0.0430(5) Uani 1 1 d . . . . .
H86A H -0.097635 0.849953 -0.004991 0.064 Uiso 1 1 calc R U . . .
H86B H -0.115765 0.766390 0.030583 0.064 Uiso 1 1 calc R U . . .
H86C H -0.058372 0.776274 -0.041886 0.064 Uiso 1 1 calc R U . . .
C87 C 0.19284(15) 0.98036(12) 0.06366(13) 0.0387(5) Uani 1 1 d . . . . .
H87 H 0.133330 1.020310 0.060309 0.046 Uiso 1 1 calc R U . . .
C88 C -0.11565(16) 0.72269(14) 0.33935(12) 0.0388(5) Uani 1 1 d . . . . .
H88A H -0.154308 0.776505 0.340134 0.058 Uiso 1 1 calc R U . . .
H88B H -0.117056 0.687043 0.386370 0.058 Uiso 1 1 calc R U . . .
H88C H -0.142150 0.704445 0.301106 0.058 Uiso 1 1 calc R U . . .
C89 C 0.53145(18) 0.26751(12) 0.44218(12) 0.0399(5) Uani 1 1 d . . . . .
H89A H 0.514438 0.217511 0.449430 0.060 Uiso 1 1 calc R U . . .
H89B H 0.514725 0.290463 0.484506 0.060 Uiso 1 1 calc R U . . .
H89C H 0.600725 0.257503 0.435977 0.060 Uiso 1 1 calc R U . . .
C90 C -0.15363(18) 1.03498(13) 0.17028(18) 0.0540(7) Uani 1 1 d . . . . .
H90A H -0.167212 1.092564 0.163213 0.081 Uiso 1 1 calc R U . . .
H90B H -0.176425 1.013270 0.217058 0.081 Uiso 1 1 calc R U . . .
H90C H -0.186753 1.022927 0.131203 0.081 Uiso 1 1 calc R U . . .
C91 C 0.00787(18) 1.02144(14) 0.22569(18) 0.0546(7) Uani 1 1 d . . . . .
H91A H 0.077109 0.996563 0.224994 0.082 Uiso 1 1 calc R U . . .
H91B H -0.014216 1.003667 0.273874 0.082 Uiso 1 1 calc R U . . .
H91C H -0.004832 1.079203 0.214501 0.082 Uiso 1 1 calc R U . . .
C92 C 0.36998(18) 1.09086(11) 0.12870(13) 0.0423(5) Uani 1 1 d . . . . .
H92 H 0.373071 1.088746 0.076383 0.051 Uiso 1 1 calc R U . . .
C93 C 0.26391(19) 0.19419(12) 0.37796(14) 0.0463(6) Uani 1 1 d . . . . .
H93 H 0.320757 0.176053 0.349347 0.056 Uiso 1 1 calc R U . . .
C94 C 0.2657(2) 1.12849(14) 0.1411(2) 0.0674(7) Uani 1 1 d . . . . .
H94A H 0.241589 1.178956 0.105499 0.101 Uiso 1 1 calc R U . . .
H94B H 0.260655 1.138011 0.190117 0.101 Uiso 1 1 calc R U . . .
H94C H 0.227378 1.092863 0.135557 0.101 Uiso 1 1 calc R U . . .
B1 B 0.27336(11) 0.66198(9) 0.25907(9) 0.0135(3) Uani 1 1 d . . . . .
C97 C 0.1988(3) 0.14194(15) 0.37335(18) 0.0640(8) Uani 1 1 d . . . . .
H97A H 0.177375 0.149561 0.322639 0.096 Uiso 1 1 calc R U . . .
H97B H 0.142642 0.156384 0.401991 0.096 Uiso 1 1 calc R U . . .
H97C H 0.234320 0.086250 0.392449 0.096 Uiso 1 1 calc R U . . .
C99 C 0.1386(3) 0.7571(2) 0.7834(2) 0.0874(11) Uani 1 1 d . . . . .
H99A H 0.183190 0.703622 0.796185 0.131 Uiso 1 1 calc R U . . .
H99B H 0.094188 0.764773 0.822183 0.131 Uiso 1 1 calc R U . . .
H99C H 0.175116 0.796277 0.777211 0.131 Uiso 1 1 calc R U . . .
C100 C 0.0836(3) 0.7673(2) 0.71517(18) 0.0705(9) Uani 1 1 d . . . . .
H10A H 0.059531 0.720654 0.716962 0.085 Uiso 1 1 calc R U . . .
H10B H 0.027574 0.814913 0.708591 0.085 Uiso 1 1 calc R U . . .
C101 C 0.0937(3) 0.7932(3) 0.5884(2) 0.0870(9) Uani 1 1 d . . . . .
H10C H 0.041305 0.843202 0.582832 0.104 Uiso 1 1 calc R U . . .
H10D H 0.064688 0.750242 0.585550 0.104 Uiso 1 1 calc R U . . .
C102 C 0.1612(3) 0.8013(3) 0.5295(2) 0.0924(11) Uani 1 1 d . . . . .
H10E H 0.125449 0.816909 0.482389 0.139 Uiso 1 1 calc R U . . .
H10F H 0.210169 0.750498 0.533158 0.139 Uiso 1 1 calc R U . . .
H10G H 0.192387 0.841880 0.534223 0.139 Uiso 1 1 calc R U . . .
O1_1 O 0.2711(4) 1.0051(3) 0.6302(3) 0.0741(5) Uani 0.458(4) 1 d D U P A 1
C1_1 C 0.3513(6) 0.9484(6) 0.6650(5) 0.0870(9) Uani 0.458(4) 1 d D U P A 1
H1A_1 H 0.335362 0.920522 0.712657 0.104 Uiso 0.458(4) 1 calc R U P A 1
H1B_1 H 0.376843 0.908906 0.635556 0.104 Uiso 0.458(4) 1 calc R U P A 1
C2_1 C 0.4143(7) 0.9857(4) 0.6734(5) 0.0874(11) Uani 0.458(4) 1 d D U P A 1
H2A_1 H 0.476747 0.958109 0.658037 0.131 Uiso 0.458(4) 1 calc R U P A 1
H2B_1 H 0.420401 0.987054 0.724533 0.131 Uiso 0.458(4) 1 calc R U P A 1
H2C_1 H 0.393038 1.040024 0.643820 0.131 Uiso 0.458(4) 1 calc R U P A 1
C3_1 C 0.2168(10) 0.9734(8) 0.5877(9) 0.125(4) Uani 0.458(4) 1 d D U P A 1
H3A_1 H 0.252158 0.961614 0.544708 0.150 Uiso 0.458(4) 1 calc R U P A 1
H3B_1 H 0.207620 0.923400 0.616889 0.150 Uiso 0.458(4) 1 calc R U P A 1
C4_1 C 0.1302(12) 1.0269(16) 0.5664(14) 0.201(10) Uani 0.458(4) 1 d D U P A 1
H4A_1 H 0.108789 1.022144 0.519130 0.301 Uiso 0.458(4) 1 calc R U P A 1
H4B_1 H 0.136029 1.080524 0.562605 0.301 Uiso 0.458(4) 1 calc R U P A 1
H4C_1 H 0.083242 1.016850 0.602146 0.301 Uiso 0.458(4) 1 calc R U P A 1
O1_2 O 0.2709(4) 0.9934(3) 0.5908(3) 0.0741(5) Uani 0.542(4) 1 d D U P A 2
C1_2 C 0.3574(5) 0.9639(5) 0.6272(4) 0.0870(9) Uani 0.542(4) 1 d D U P A 2
H1A_2 H 0.348599 0.988524 0.669552 0.104 Uiso 0.542(4) 1 calc R U P A 2
H1B_2 H 0.361069 0.907452 0.647123 0.104 Uiso 0.542(4) 1 calc R U P A 2
C2_2 C 0.4460(7) 0.9618(6) 0.6104(8) 0.136(4) Uani 0.542(4) 1 d D U P A 2
H2A_2 H 0.489238 0.938106 0.653931 0.204 Uiso 0.542(4) 1 calc R U P A 2
H2B_2 H 0.449619 1.015888 0.590476 0.204 Uiso 0.542(4) 1 calc R U P A 2
H2C_2 H 0.465238 0.930015 0.574128 0.204 Uiso 0.542(4) 1 calc R U P A 2
C3_2 C 0.1798(8) 1.0018(12) 0.6098(7) 0.158(6) Uani 0.542(4) 1 d D U P A 2
H3A_2 H 0.176033 0.948902 0.636055 0.190 Uiso 0.542(4) 1 calc R U P A 2
H3B_2 H 0.168208 1.035878 0.645243 0.190 Uiso 0.542(4) 1 calc R U P A 2
C4_2 C 0.1059(8) 1.0312(8) 0.5602(6) 0.0924(11) Uani 0.542(4) 1 d D U P A 2
H4A_2 H 0.045484 1.033224 0.584385 0.139 Uiso 0.542(4) 1 calc R U P A 2
H4B_2 H 0.112722 0.997031 0.525660 0.139 Uiso 0.542(4) 1 calc R U P A 2
H4C_2 H 0.105505 1.084719 0.534347 0.139 Uiso 0.542(4) 1 calc R U P A 2
H300 H 0.3743(15) 0.6346(12) 0.2439(11) 0.023(5) Uiso 1 1 d . . . . .
C600 C 0.3022(2) 0.18259(15) 0.45367(17) 0.0621(8) Uani 1 1 d . . . . .
H60D H 0.342482 0.127888 0.470675 0.093 Uiso 1 1 calc R U . . .
H60E H 0.248549 0.193095 0.485307 0.093 Uiso 1 1 calc R U . . .
H60F H 0.340893 0.219181 0.454768 0.093 Uiso 1 1 calc R U . . .
C700 C 0.4301(2) 1.14292(14) 0.1407(2) 0.0674(7) Uani 1 1 d . . . . .
H70A H 0.407061 1.194782 0.106935 0.101 Uiso 1 1 calc R U . . .
H70B H 0.497415 1.118340 0.132252 0.101 Uiso 1 1 calc R U . . .
H70C H 0.425337 1.149708 0.190622 0.101 Uiso 1 1 calc R U . . .

loop_
_atom_site_aniso_label
_atom_site_aniso_U_11
_atom_site_aniso_U_22
_atom_site_aniso_U_33
_atom_site_aniso_U_23
_atom_site_aniso_U_13
_atom_site_aniso_U_12
Ge1 0.01034(7) 0.01363(7) 0.01117(7) -0.00151(5) 0.00066(5) -0.00380(5)
Ge2 0.01131(7) 0.01329(7) 0.01082(7) -0.00064(5) 0.00016(5) -0.00434(5)
Cl1 0.01461(15) 0.01614(15) 0.02247(17) -0.00297(13) -0.00150(12) -0.00104(12)
O1 0.0157(5) 0.0301(6) 0.0156(5) -0.0093(4) 0.0046(4) -0.0119(4)
C2 0.0204(7) 0.0155(6) 0.0169(7) -0.0003(5) -0.0039(5) -0.0049(5)
C3 0.0166(7) 0.0198(7) 0.0177(7) -0.0033(5) 0.0006(5) -0.0070(5)
C4 0.0120(6) 0.0137(6) 0.0124(6) -0.0017(5) 0.0005(5) -0.0037(5)
C5 0.0115(6) 0.0158(6) 0.0114(6) -0.0024(5) 0.0016(5) -0.0038(5)
C6 0.0179(7) 0.0136(6) 0.0184(7) 0.0001(5) -0.0021(5) -0.0061(5)
C7 0.0145(6) 0.0166(6) 0.0129(6) -0.0019(5) 0.0003(5) -0.0041(5)
C8 0.0135(6) 0.0131(6) 0.0136(6) -0.0016(5) 0.0008(5) -0.0045(5)
C9 0.0228(7) 0.0198(7) 0.0198(7) -0.0030(6) -0.0064(6) -0.0080(6)
C10 0.0194(7) 0.0252(7) 0.0139(6) -0.0046(6) 0.0026(5) -0.0089(6)
C11 0.0152(6) 0.0165(6) 0.0130(6) -0.0024(5) 0.0004(5) -0.0058(5)
C12 0.0138(6) 0.0144(6) 0.0120(6) 0.0001(5) -0.0017(5) -0.0034(5)
C13 0.0137(6) 0.0164(6) 0.0166(6) 0.0001(5) 0.0001(5) -0.0054(5)
C14 0.0162(7) 0.0191(7) 0.0183(7) -0.0058(5) 0.0041(5) -0.0074(5)
C15 0.0158(6) 0.0206(7) 0.0132(6) -0.0036(5) 0.0000(5) -0.0070(5)
C16 0.0228(8) 0.0284(8) 0.0189(7) -0.0087(6) -0.0007(6) -0.0110(6)
C17 0.0179(7) 0.0141(6) 0.0191(7) -0.0033(5) 0.0006(5) -0.0043(5)
C18 0.0150(6) 0.0131(6) 0.0137(6) -0.0008(5) -0.0012(5) -0.0033(5)
C19 0.0248(8) 0.0301(8) 0.0146(7) -0.0081(6) 0.0024(6) -0.0106(6)
C20 0.0151(7) 0.0260(8) 0.0179(7) -0.0036(6) 0.0009(5) -0.0061(6)
C21 0.0143(6) 0.0154(6) 0.0164(6) -0.0015(5) 0.0001(5) -0.0032(5)
C22 0.0146(6) 0.0203(7) 0.0153(6) -0.0028(5) 0.0031(5) -0.0069(5)
C23 0.0116(6) 0.0164(6) 0.0139(6) -0.0023(5) 0.0022(5) -0.0033(5)
C24 0.0146(6) 0.0151(6) 0.0127(6) -0.0012(5) 0.0002(5) -0.0039(5)
C25 0.0152(6) 0.0178(6) 0.0135(6) -0.0022(5) 0.0023(5) -0.0060(5)
C26 0.0226(8) 0.0244(8) 0.0212(7) -0.0095(6) 0.0058(6) -0.0086(6)
C27 0.0200(7) 0.0274(8) 0.0146(7) -0.0050(6) 0.0040(5) -0.0098(6)
C28 0.0159(6) 0.0127(6) 0.0107(6) 0.0002(5) -0.0019(5) -0.0052(5)
C29 0.0160(7) 0.0218(7) 0.0243(8) -0.0054(6) 0.0009(6) -0.0014(6)
C30 0.0241(8) 0.0371(9) 0.0131(7) -0.0067(6) 0.0046(6) -0.0160(7)
C31 0.0225(7) 0.0163(7) 0.0214(7) -0.0028(6) -0.0034(6) -0.0084(6)
C32 0.0156(7) 0.0420(10) 0.0245(8) -0.0095(7) 0.0065(6) -0.0084(7)
C33 0.0182(7) 0.0155(6) 0.0174(7) 0.0013(5) -0.0023(5) -0.0066(5)
C34 0.0139(7) 0.0252(8) 0.0312(9) -0.0035(7) -0.0038(6) -0.0066(6)
C35 0.0129(6) 0.0162(6) 0.0221(7) -0.0032(5) -0.0005(5) -0.0015(5)
C36 0.0206(8) 0.0395(10) 0.0156(7) -0.0025(7) -0.0001(6) -0.0109(7)
C37 0.0166(7) 0.0249(7) 0.0144(6) -0.0017(6) 0.0016(5) -0.0072(6)
C38 0.0251(8) 0.0250(8) 0.0310(9) -0.0130(7) 0.0034(7) -0.0029(6)
C39 0.0143(6) 0.0135(6) 0.0166(6) -0.0010(5) 0.0000(5) -0.0044(5)
C40 0.0137(7) 0.0199(7) 0.0307(8) -0.0014(6) -0.0036(6) -0.0015(5)
C41 0.0205(8) 0.0415(10) 0.0197(8) -0.0107(7) 0.0082(6) -0.0105(7)
C42 0.0248(8) 0.0260(8) 0.0125(6) -0.0032(6) 0.0003(6) -0.0053(6)
C43 0.0137(6) 0.0144(6) 0.0161(6) -0.0030(5) 0.0002(5) -0.0030(5)
C44 0.0269(9) 0.0174(7) 0.0397(10) -0.0095(7) 0.0047(7) -0.0033(6)
C45 0.0131(6) 0.0185(6) 0.0134(6) -0.0013(5) 0.0014(5) -0.0045(5)
C46 0.0215(7) 0.0169(7) 0.0225(7) -0.0031(6) 0.0032(6) -0.0058(6)
O3 0.0780(12) 0.0672(11) 0.0730(13) -0.0276(10) -0.0021(11) -0.0045(9)
C48 0.0360(11) 0.0463(12) 0.0270(9) -0.0151(9) -0.0019(8) 0.0080(9)
C49 0.0294(9) 0.0158(7) 0.0297(9) -0.0015(6) 0.0030(7) -0.0029(6)
C50 0.0176(7) 0.0418(10) 0.0205(8) -0.0085(7) 0.0024(6) -0.0061(7)
C51 0.0220(7) 0.0157(7) 0.0231(7) -0.0032(6) 0.0024(6) -0.0057(6)
C52 0.0318(9) 0.0211(7) 0.0226(8) -0.0073(6) 0.0045(7) -0.0053(6)
C53 0.0152(7) 0.0198(7) 0.0180(7) 0.0002(5) 0.0017(5) -0.0061(5)
C54 0.0200(7) 0.0163(7) 0.0234(8) -0.0035(6) 0.0008(6) -0.0009(5)
C55 0.0171(7) 0.0134(6) 0.0182(7) -0.0001(5) -0.0015(5) -0.0052(5)
C56 0.0128(6) 0.0153(6) 0.0184(7) -0.0011(5) 0.0032(5) -0.0052(5)
C57 0.0358(9) 0.0164(7) 0.0204(8) -0.0009(6) 0.0000(7) 0.0014(6)
C58 0.0214(8) 0.0152(7) 0.0350(9) -0.0022(6) -0.0002(6) -0.0081(6)
C59 0.0265(8) 0.0248(8) 0.0222(8) 0.0042(6) -0.0031(6) -0.0058(7)
C60 0.0174(7) 0.0397(10) 0.0256(8) -0.0058(7) -0.0007(6) -0.0087(7)
C61 0.0279(9) 0.0268(8) 0.0217(8) -0.0051(6) 0.0031(6) 0.0023(7)
C62 0.0432(11) 0.0362(10) 0.0349(10) -0.0142(8) -0.0044(9) -0.0113(9)
C63 0.0143(7) 0.0209(7) 0.0228(7) -0.0035(6) 0.0016(5) -0.0076(5)
C64 0.0233(8) 0.0176(7) 0.0308(9) -0.0036(6) 0.0012(7) -0.0012(6)
C65 0.0331(9) 0.0184(7) 0.0280(9) 0.0049(6) 0.0066(7) -0.0045(7)
C66 0.0234(8) 0.0202(7) 0.0335(9) 0.0032(7) 0.0097(7) -0.0033(6)
C67 0.0419(11) 0.0254(9) 0.0303(9) 0.0122(7) -0.0052(8) -0.0121(8)
C68 0.0221(7) 0.0156(7) 0.0238(8) 0.0014(6) 0.0025(6) -0.0048(6)
C69 0.0263(9) 0.0231(8) 0.0337(9) 0.0066(7) 0.0086(7) -0.0046(7)
C70 0.0315(9) 0.0148(7) 0.0286(9) 0.0022(6) -0.0015(7) -0.0020(6)
C71 0.0410(12) 0.0504(13) 0.0244(9) -0.0036(9) 0.0020(8) 0.0012(10)
C72 0.0460(12) 0.0309(10) 0.0354(11) 0.0100(8) 0.0148(9) -0.0105(9)
C73 0.0430(11) 0.0339(10) 0.0358(10) -0.0161(8) 0.0167(9) -0.0082(8)
C74 0.0341(10) 0.0313(9) 0.0371(10) -0.0037(8) 0.0152(8) -0.0103(8)
C75 0.0313(9) 0.0182(8) 0.0354(10) 0.0027(7) -0.0028(7) -0.0027(7)
C76 0.0344(10) 0.0706(15) 0.0246(9) -0.0266(10) 0.0155(8) -0.0277(10)
C77 0.0248(9) 0.0354(10) 0.0460(12) -0.0008(9) 0.0050(8) -0.0079(8)
C78 0.0311(9) 0.0173(7) 0.0356(10) -0.0048(7) 0.0009(7) -0.0026(6)
C79 0.0446(12) 0.0180(8) 0.0524(13) -0.0125(8) 0.0080(10) -0.0054(8)
C80 0.0341(10) 0.0195(8) 0.0330(9) -0.0025(7) 0.0153(8) -0.0046(7)
C81 0.0381(11) 0.0453(11) 0.0237(9) 0.0093(8) -0.0067(7) -0.0241(9)
C82 0.0479(12) 0.0226(9) 0.0462(12) -0.0115(8) -0.0010(9) -0.0146(8)
C83 0.0362(11) 0.0465(12) 0.0505(13) -0.0244(10) 0.0229(10) -0.0190(9)
C84 0.0269(9) 0.0216(8) 0.0378(10) 0.0070(7) 0.0073(7) -0.0019(7)
C85 0.0625(15) 0.0269(9) 0.0294(10) -0.0015(8) 0.0195(10) -0.0077(9)
C86 0.0535(13) 0.0302(10) 0.0337(10) -0.0095(8) -0.0173(10) 0.0091(9)
C87 0.0292(10) 0.0230(9) 0.0499(12) 0.0130(8) -0.0016(9) -0.0013(7)
C88 0.0341(10) 0.0435(11) 0.0329(10) -0.0010(9) 0.0119(8) -0.0075(9)
C89 0.0509(13) 0.0231(9) 0.0418(11) 0.0092(8) -0.0078(10) -0.0170(9)
C90 0.0428(13) 0.0251(10) 0.091(2) -0.0236(12) -0.0209(13) 0.0048(9)
C91 0.0374(12) 0.0297(11) 0.102(2) -0.0318(13) -0.0055(13) -0.0055(9)
C92 0.0539(13) 0.0184(8) 0.0402(11) 0.0067(8) 0.0034(10) 0.0023(8)
C93 0.0497(13) 0.0222(9) 0.0531(14) 0.0066(9) -0.0061(11) 0.0009(9)
C94 0.0453(10) 0.0207(7) 0.124(2) 0.0040(9) -0.0125(11) -0.0044(7)
B1 0.0120(7) 0.0147(7) 0.0136(7) -0.0024(5) 0.0010(5) -0.0042(5)
C97 0.085(2) 0.0293(11) 0.0695(19) 0.0094(12) -0.0193(16) -0.0184(13)
C99 0.120(3) 0.0501(16) 0.085(2) -0.0312(16) -0.023(2) 0.0006(17)
C100 0.090(2) 0.070(2) 0.0580(18) -0.0267(16) 0.0055(17) -0.0228(18)
C101 0.095(2) 0.094(2) 0.0629(19) -0.0187(18) 0.0034(17) -0.0113(17)
C102 0.101(3) 0.107(3) 0.079(2) -0.041(2) 0.027(2) -0.030(2)
O1_1 0.0780(12) 0.0672(11) 0.0730(13) -0.0276(10) -0.0021(11) -0.0045(9)
C1_1 0.095(2) 0.094(2) 0.0629(19) -0.0187(18) 0.0034(17) -0.0113(17)
C2_1 0.120(3) 0.0501(16) 0.085(2) -0.0312(16) -0.023(2) 0.0006(17)
C3_1 0.098(8) 0.117(9) 0.179(12) -0.074(8) -0.007(7) -0.028(7)
C4_1 0.111(12) 0.25(2) 0.182(18) -0.007(15) -0.030(12) 0.008(12)
O1_2 0.0780(12) 0.0672(11) 0.0730(13) -0.0276(10) -0.0021(11) -0.0045(9)
C1_2 0.095(2) 0.094(2) 0.0629(19) -0.0187(18) 0.0034(17) -0.0113(17)
C2_2 0.099(6) 0.076(6) 0.225(14) -0.018(7) 0.024(7) -0.025(5)
C3_2 0.113(6) 0.224(15) 0.118(8) -0.046(9) 0.039(5) -0.011(9)
C4_2 0.101(3) 0.107(3) 0.079(2) -0.041(2) 0.027(2) -0.030(2)
C600 0.0679(18) 0.0333(12) 0.0693(18) 0.0140(12) -0.0280(15) -0.0079(12)
C700 0.0453(10) 0.0207(7) 0.124(2) 0.0040(9) -0.0125(11) -0.0044(7)

loop_
_atom_type_symbol
_atom_type_description
_atom_type_scat_dispersion_real
_atom_type_scat_dispersion_imag
_atom_type_scat_source
C C 0.0033 0.0016 'International Tables Vol C Tables 4.2.6.8 and 6.1.1.4'
B B 0.0013 0.0007 'International Tables Vol C Tables 4.2.6.8 and 6.1.1.4'
O O 0.0106 0.0060 'International Tables Vol C Tables 4.2.6.8 and 6.1.1.4'
Cl Cl 0.1484 0.1585 'International Tables Vol C Tables 4.2.6.8 and 6.1.1.4'
Ge Ge 0.1547 1.8001 'International Tables Vol C Tables 4.2.6.8 and 6.1.1.4'
H H 0.0000 0.0000 'International Tables Vol C Tables 4.2.6.8 and 6.1.1.4'

loop_
_geom_angle_atom_site_label_1
_geom_angle_atom_site_label_2
_geom_angle_atom_site_label_3
_geom_angle
_geom_angle_site_symmetry_1
_geom_angle_site_symmetry_3
_geom_angle_publ_flag
C7 Ge1 C5 101.78(6) . . ?
C7 Ge1 B1 125.24(6) . . ?
C5 Ge1 B1 120.10(6) . . ?
C7 Ge1 Cl1 95.18(4) . . ?
C5 Ge1 Cl1 107.69(4) . . ?
B1 Ge1 Cl1 103.01(4) . . ?
C25 Ge2 C18 116.02(6) . . ?
C25 Ge2 C4 111.42(6) . . ?
C18 Ge2 C4 121.56(6) . . ?
C25 Ge2 H300 104.8(7) . . ?
C18 Ge2 H300 90.2(7) . . ?
C4 Ge2 H300 108.9(7) . . ?
C22 O1 C15 117.95(12) . . ?
C9 C2 C8 120.92(14) . . ?
C9 C2 H2 119.5 . . ?
C8 C2 H2 119.5 . . ?
C16 C3 C7 121.04(14) . . ?
C16 C3 H3 119.5 . . ?
C7 C3 H3 119.5 . . ?
C8 C4 C39 119.60(13) . . ?
C8 C4 Ge2 119.14(10) . . ?
C39 C4 Ge2 121.24(10) . . ?
C23 C5 C21 117.49(13) . . ?
C23 C5 Ge1 123.95(10) . . ?
C21 C5 Ge1 117.39(10) . . ?
C17 C6 C13 117.78(13) . . ?
C17 C6 C58 121.48(14) . . ?
C13 C6 C58 120.73(14) . . ?
C15 C7 C3 116.49(13) . . ?
C15 C7 Ge1 120.67(11) . . ?
C3 C7 Ge1 121.74(11) . . ?
C2 C8 C4 119.46(13) . . ?
C2 C8 C28 117.14(12) . . ?
C4 C8 C28 123.27(12) . . ?
C2 C9 C31 119.66(14) . . ?
C2 C9 H9 120.2 . . ?
C31 C9 H9 120.2 . . ?
C15 C10 C19 116.49(14) . . ?
C15 C10 C30 120.04(14) . . ?
C19 C10 C30 123.36(14) . . ?
C17 C11 C28 119.23(13) . . ?
C17 C11 C14 117.71(13) . . ?
C28 C11 C14 123.06(13) . . ?
C13 C12 C28 118.55(13) . . ?
C13 C12 C24 118.24(13) . . ?
C28 C12 C24 123.19(13) . . ?
C6 C13 C12 122.72(14) . . ?
C6 C13 H13 118.6 . . ?
C12 C13 H13 118.6 . . ?
C11 C14 C26 110.27(12) . . ?
C11 C14 C60 111.30(13) . . ?
C26 C14 C60 110.14(14) . . ?
C11 C14 H14 108.4 . . ?
C26 C14 H14 108.4 . . ?
C60 C14 H14 108.3 . . ?
O1 C15 C10 120.44(13) . . ?
O1 C15 C7 114.99(13) . . ?
C10 C15 C7 124.57(14) . . ?
C3 C16 C19 120.31(15) . . ?
C3 C16 H16 119.8 . . ?
C19 C16 H16 119.8 . . ?
C6 C17 C11 121.94(14) . . ?
C6 C17 H17 119.0 . . ?
C11 C17 H17 119.0 . . ?
C43 C18 C33 126.17(13) . . ?
C43 C18 Ge2 105.04(10) . . ?
C33 C18 Ge2 128.07(11) . . ?
C16 C19 C10 121.01(14) . . ?
C16 C19 H19 119.5 . . ?
C10 C19 H19 119.5 . . ?
C32 C20 C25 119.54(15) . . ?
C32 C20 H20 120.2 . . ?
C25 C20 H20 120.2 . . ?
C40 C21 C5 120.17(14) . . ?
C40 C21 C35 112.74(13) . . ?
C5 C21 C35 126.94(13) . . ?
O1 C22 C27 121.80(14) . . ?
O1 C22 C25 114.07(13) . . ?
C27 C22 C25 124.10(14) . . ?
C63 C23 C5 119.47(13) . . ?
C63 C23 C56 113.15(13) . . ?
C5 C23 C56 127.19(13) . . ?
C12 C24 C42 110.11(12) . . ?
C12 C24 C45 111.98(12) . . ?
C42 C24 C45 110.75(12) . . ?
C12 C24 H24 108.0 . . ?
C42 C24 H24 108.0 . . ?
C45 C24 H24 108.0 . . ?
C22 C25 C20 118.03(14) . . ?
C22 C25 Ge2 115.27(11) . . ?
C20 C25 Ge2 126.18(12) . . ?
C14 C26 H26A 109.5 . . ?
C14 C26 H26B 109.5 . . ?
H26A C26 H26B 109.5 . . ?
C14 C26 H26C 109.5 . . ?
H26A C26 H26C 109.5 . . ?
H26B C26 H26C 109.5 . . ?
C22 C27 C41 116.06(15) . . ?
C22 C27 C30 118.87(14) . . ?
C41 C27 C30 124.80(14) . . ?
C11 C28 C12 119.78(13) . . ?
C11 C28 C8 120.37(13) . . ?
C12 C28 C8 119.56(13) . . ?
C38 C29 C35 118.98(16) . . ?
C38 C29 C61 119.14(15) . . ?
C35 C29 C61 121.80(15) . . ?
C27 C30 C10 108.39(12) . . ?
C27 C30 C76 111.49(15) . . ?
C10 C30 C76 111.89(15) . . ?
C27 C30 C81 107.30(14) . . ?
C10 C30 C81 107.95(15) . . ?
C76 C30 C81 109.64(16) . . ?
C9 C31 C39 121.12(14) . . ?
C9 C31 H31 119.4 . . ?
C39 C31 H31 119.4 . . ?
C41 C32 C20 120.65(15) . . ?
C41 C32 H32 119.7 . . ?
C20 C32 H32 119.7 . . ?
C69 C33 C84 117.58(15) . . ?
C69 C33 C18 121.43(14) . . ?
C84 C33 C18 120.71(14) . . ?
C40 C34 C63 118.83(15) . . ?
C40 C34 H34 120.6 . . ?
C63 C34 H34 120.6 . . ?
C54 C35 C29 119.37(14) . . ?
C54 C35 C21 120.71(14) . . ?
C29 C35 C21 118.67(14) . . ?
C37 C36 H36A 109.5 . . ?
C37 C36 H36B 109.5 . . ?
H36A C36 H36B 109.5 . . ?
C37 C36 H36C 109.5 . . ?
H36A C36 H36C 109.5 . . ?
H36B C36 H36C 109.5 . . ?
C53 C37 C50 111.55(13) . . ?
C53 C37 C36 114.02(14) . . ?
C50 C37 C36 109.00(13) . . ?
C53 C37 H37 107.3 . . ?
C50 C37 H37 107.3 . . ?
C36 C37 H37 107.3 . . ?
C44 C38 C29 122.34(16) . . ?
C44 C38 H38 118.8 . . ?
C29 C38 H38 118.8 . . ?
C31 C39 C4 119.17(13) . . ?
C31 C39 C55 116.79(13) . . ?
C4 C39 C55 123.98(13) . . ?
C34 C40 C21 121.34(14) . . ?
C34 C40 H40 119.3 . . ?
C21 C40 H40 119.3 . . ?
C32 C41 C27 121.45(15) . . ?
C32 C41 H41 119.3 . . ?
C27 C41 H41 119.3 . . ?
C24 C42 H42A 109.5 . . ?
C24 C42 H42B 109.5 . . ?
H42A C42 H42B 109.5 . . ?
C24 C42 H42C 109.5 . . ?
H42A C42 H42C 109.5 . . ?
H42B C42 H42C 109.5 . . ?
C18 C43 B1 119.41(13) . . ?
C18 C43 H43 120.3 . . ?
B1 C43 H43 120.3 . . ?
C49 C44 C38 117.68(16) . . ?
C49 C44 C79 119.64(18) . . ?
C38 C44 C79 122.64(18) . . ?
C24 C45 B1 116.51(12) . . ?
C24 C45 H45A 108.2 . . ?
B1 C45 H45A 108.2 . . ?
C24 C45 H45B 108.2 . . ?
B1 C45 H45B 108.2 . . ?
H45A C45 H45B 107.3 . . ?
C78 C46 C56 119.33(16) . . ?
C78 C46 C52 118.36(15) . . ?
C56 C46 C52 122.30(14) . . ?
C101 O3 C100 112.4(3) . . ?
C61 C48 H48A 109.5 . . ?
C61 C48 H48B 109.5 . . ?
H48A C48 H48B 109.5 . . ?
C61 C48 H48C 109.5 . . ?
H48A C48 H48C 109.5 . . ?
H48B C48 H48C 109.5 . . ?
C44 C49 C54 122.40(17) . . ?
C44 C49 H49 118.8 . . ?
C54 C49 H49 118.8 . . ?
C37 C50 H50A 109.5 . . ?
C37 C50 H50B 109.5 . . ?
H50A C50 H50B 109.5 . . ?
C37 C50 H50C 109.5 . . ?
H50A C50 H50C 109.5 . . ?
H50B C50 H50C 109.5 . . ?
C64 C51 C55 119.04(15) . . ?
C64 C51 C80 119.19(15) . . ?
C55 C51 C80 121.63(14) . . ?
C46 C52 C62 111.58(15) . . ?
C46 C52 C73 111.18(16) . . ?
C62 C52 C73 111.01(16) . . ?
C46 C52 H52 107.6 . . ?
C62 C52 H52 107.6 . . ?
C73 C52 H52 107.6 . . ?
C59 C53 C56 118.90(15) . . ?
C59 C53 C37 119.84(14) . . ?
C56 C53 C37 121.24(13) . . ?
C49 C54 C35 119.20(15) . . ?
C49 C54 C57 118.73(15) . . ?
C35 C54 C57 122.05(14) . . ?
C68 C55 C51 119.76(14) . . ?
C68 C55 C39 120.50(14) . . ?
C51 C55 C39 119.39(13) . . ?
C46 C56 C53 119.38(14) . . ?
C46 C56 C23 120.15(14) . . ?
C53 C56 C23 119.80(13) . . ?
C54 C57 C86 110.93(15) . . ?
C54 C57 C85 111.96(16) . . ?
C86 C57 C85 111.26(18) . . ?
C54 C57 H57 107.5 . . ?
C86 C57 H57 107.5 . . ?
C85 C57 H57 107.5 . . ?
C6 C58 C82 112.86(15) . . ?
C6 C58 C89 110.33(15) . . ?
C82 C58 C89 110.90(16) . . ?
C6 C58 H58 107.5 . . ?
C82 C58 H58 107.5 . . ?
C89 C58 H58 107.5 . . ?
C75 C59 C53 122.26(16) . . ?
C75 C59 H59 118.9 . . ?
C53 C59 H59 118.9 . . ?
C14 C60 H60A 109.5 . . ?
C14 C60 H60B 109.5 . . ?
H60A C60 H60B 109.5 . . ?
C14 C60 H60C 109.5 . . ?
H60A C60 H60C 109.5 . . ?
H60B C60 H60C 109.5 . . ?
C29 C61 C48 113.01(17) . . ?
C29 C61 C88 111.00(15) . . ?
C48 C61 C88 108.79(16) . . ?
C29 C61 H61 108.0 . . ?
C48 C61 H61 108.0 . . ?
C88 C61 H61 108.0 . . ?
C52 C62 H62A 109.5 . . ?
C52 C62 H62B 109.5 . . ?
H62A C62 H62B 109.5 . . ?
C52 C62 H62C 109.5 . . ?
H62A C62 H62C 109.5 . . ?
H62B C62 H62C 109.5 . . ?
C34 C63 C23 121.94(14) . . ?
C34 C63 H63 119.0 . . ?
C23 C63 H63 119.0 . . ?
C70 C64 C51 122.06(16) . . ?
C70 C64 H64 119.0 . . ?
C51 C64 H64 119.0 . . ?
C70 C65 C68 122.32(16) . . ?
C70 C65 H65 118.8 . . ?
C68 C65 H65 118.8 . . ?
C74 C66 C68 112.77(16) . . ?
C74 C66 C77 110.28(16) . . ?
C68 C66 C77 109.41(16) . . ?
C74 C66 H66 108.1 . . ?
C68 C66 H66 108.1 . . ?
C77 C66 H66 108.1 . . ?
C72 C67 C87 119.06(17) . . ?
C72 C67 H67 120.5 . . ?
C87 C67 H67 120.5 . . ?
C65 C68 C55 118.78(15) . . ?
C65 C68 C66 118.41(15) . . ?
C55 C68 C66 122.65(14) . . ?
C33 C69 C72 120.94(17) . . ?
C33 C69 H69 119.5 . . ?
C72 C69 H69 119.5 . . ?
C64 C70 C65 118.03(15) . . ?
C64 C70 C92 122.89(17) . . ?
C65 C70 C92 119.06(17) . . ?
C80 C71 H71A 109.5 . . ?
C80 C71 H71B 109.5 . . ?
H71A C71 H71B 109.5 . . ?
C80 C71 H71C 109.5 . . ?
H71A C71 H71C 109.5 . . ?
H71B C71 H71C 109.5 . . ?
C67 C72 C69 120.69(19) . . ?
C67 C72 H72 119.7 . . ?
C69 C72 H72 119.7 . . ?
C52 C73 H73A 109.5 . . ?
C52 C73 H73B 109.5 . . ?
H73A C73 H73B 109.5 . . ?
C52 C73 H73C 109.5 . . ?
H73A C73 H73C 109.5 . . ?
H73B C73 H73C 109.5 . . ?
C66 C74 H74A 109.5 . . ?
C66 C74 H74B 109.5 . . ?
H74A C74 H74B 109.5 . . ?
C66 C74 H74C 109.5 . . ?
H74A C74 H74C 109.5 . . ?
H74B C74 H74C 109.5 . . ?
C78 C75 C59 117.77(16) . . ?
C78 C75 C93 118.80(19) . . ?
C59 C75 C93 123.42(19) . . ?
C30 C76 H76A 109.5 . . ?
C30 C76 H76B 109.5 . . ?
H76A C76 H76B 109.5 . . ?
C30 C76 H76C 109.5 . . ?
H76A C76 H76C 109.5 . . ?
H76B C76 H76C 109.5 . . ?
C66 C77 H77A 109.5 . . ?
C66 C77 H77B 109.5 . . ?
H77A C77 H77B 109.5 . . ?
C66 C77 H77C 109.5 . . ?
H77A C77 H77C 109.5 . . ?
H77B C77 H77C 109.5 . . ?
C75 C78 C46 122.35(17) . . ?
C75 C78 H78 118.8 . . ?
C46 C78 H78 118.8 . . ?
C91 C79 C90 110.35(19) . . ?
C91 C79 C44 113.63(19) . . ?
C90 C79 C44 110.59(18) . . ?
C91 C79 H79 107.3 . . ?
C90 C79 H79 107.3 . . ?
C44 C79 H79 107.3 . . ?
C51 C80 C71 109.74(16) . . ?
C51 C80 C83 113.42(17) . . ?
C71 C80 C83 109.52(16) . . ?
C51 C80 H80 108.0 . . ?
C71 C80 H80 108.0 . . ?
C83 C80 H80 108.0 . . ?
C30 C81 H81A 109.5 . . ?
C30 C81 H81B 109.5 . . ?
H81A C81 H81B 109.5 . . ?
C30 C81 H81C 109.5 . . ?
H81A C81 H81C 109.5 . . ?
H81B C81 H81C 109.5 . . ?
C58 C82 H82A 109.5 . . ?
C58 C82 H82B 109.5 . . ?
H82A C82 H82B 109.5 . . ?
C58 C82 H82C 109.5 . . ?
H82A C82 H82C 109.5 . . ?
H82B C82 H82C 109.5 . . ?
C80 C83 H83A 109.5 . . ?
C80 C83 H83B 109.5 . . ?
H83A C83 H83B 109.5 . . ?
C80 C83 H83C 109.5 . . ?
H83A C83 H83C 109.5 . . ?
H83B C83 H83C 109.5 . . ?
C87 C84 C33 121.12(18) . . ?
C87 C84 H84 119.4 . . ?
C33 C84 H84 119.4 . . ?
C57 C85 H85A 109.5 . . ?
C57 C85 H85B 109.5 . . ?
H85A C85 H85B 109.5 . . ?
C57 C85 H85C 109.5 . . ?
H85A C85 H85C 109.5 . . ?
H85B C85 H85C 109.5 . . ?
C57 C86 H86A 109.5 . . ?
C57 C86 H86B 109.5 . . ?
H86A C86 H86B 109.5 . . ?
C57 C86 H86C 109.5 . . ?
H86A C86 H86C 109.5 . . ?
H86B C86 H86C 109.5 . . ?
C67 C87 C84 120.60(18) . . ?
C67 C87 H87 119.7 . . ?
C84 C87 H87 119.7 . . ?
C61 C88 H88A 109.5 . . ?
C61 C88 H88B 109.5 . . ?
H88A C88 H88B 109.5 . . ?
C61 C88 H88C 109.5 . . ?
H88A C88 H88C 109.5 . . ?
H88B C88 H88C 109.5 . . ?
C58 C89 H89A 109.5 . . ?
C58 C89 H89B 109.5 . . ?
H89A C89 H89B 109.5 . . ?
C58 C89 H89C 109.5 . . ?
H89A C89 H89C 109.5 . . ?
H89B C89 H89C 109.5 . . ?
C79 C90 H90A 109.5 . . ?
C79 C90 H90B 109.5 . . ?
H90A C90 H90B 109.5 . . ?
C79 C90 H90C 109.5 . . ?
H90A C90 H90C 109.5 . . ?
H90B C90 H90C 109.5 . . ?
C79 C91 H91A 109.5 . . ?
C79 C91 H91B 109.5 . . ?
H91A C91 H91B 109.5 . . ?
C79 C91 H91C 109.5 . . ?
H91A C91 H91C 109.5 . . ?
H91B C91 H91C 109.5 . . ?
C700 C92 C94 110.0(2) . . ?
C700 C92 C70 111.4(2) . . ?
C94 C92 C70 114.6(2) . . ?
C700 C92 H92 106.8 . . ?
C94 C92 H92 106.8 . . ?
C70 C92 H92 106.8 . . ?
C600 C93 C97 112.0(2) . . ?
C600 C93 C75 114.9(2) . . ?
C97 C93 C75 110.3(2) . . ?
C600 C93 H93 106.4 . . ?
C97 C93 H93 106.4 . . ?
C75 C93 H93 106.4 . . ?
C92 C94 H94A 109.5 . . ?
C92 C94 H94B 109.5 . . ?
H94A C94 H94B 109.5 . . ?
C92 C94 H94C 109.5 . . ?
H94A C94 H94C 109.5 . . ?
H94B C94 H94C 109.5 . . ?
C43 B1 C45 125.55(13) . . ?
C43 B1 Ge1 110.58(10) . . ?
C45 B1 Ge1 112.92(10) . . ?
C43 B1 H300 101.4(8) . . ?
C45 B1 H300 102.4(8) . . ?
Ge1 B1 H300 99.1(8) . . ?
C93 C97 H97A 109.5 . . ?
C93 C97 H97B 109.5 . . ?
H97A C97 H97B 109.5 . . ?
C93 C97 H97C 109.5 . . ?
H97A C97 H97C 109.5 . . ?
H97B C97 H97C 109.5 . . ?
C100 C99 H99A 109.5 . . ?
C100 C99 H99B 109.5 . . ?
H99A C99 H99B 109.5 . . ?
C100 C99 H99C 109.5 . . ?
H99A C99 H99C 109.5 . . ?
H99B C99 H99C 109.5 . . ?
O3 C100 C99 109.4(3) . . ?
O3 C100 H10A 109.8 . . ?
C99 C100 H10A 109.8 . . ?
O3 C100 H10B 109.8 . . ?
C99 C100 H10B 109.8 . . ?
H10A C100 H10B 108.2 . . ?
O3 C101 C102 109.3(4) . . ?
O3 C101 H10C 109.8 . . ?
C102 C101 H10C 109.8 . . ?
O3 C101 H10D 109.8 . . ?
C102 C101 H10D 109.8 . . ?
H10C C101 H10D 108.3 . . ?
C101 C102 H10E 109.5 . . ?
C101 C102 H10F 109.5 . . ?
H10E C102 H10F 109.5 . . ?
C101 C102 H10G 109.5 . . ?
H10E C102 H10G 109.5 . . ?
H10F C102 H10G 109.5 . . ?
C1_1 O1_1 C3_1 111.9(8) . . ?
C2_1 C1_1 O1_1 106.3(8) . . ?
C2_1 C1_1 H1A_1 110.5 . . ?
O1_1 C1_1 H1A_1 110.5 . . ?
C2_1 C1_1 H1B_1 110.5 . . ?
O1_1 C1_1 H1B_1 110.5 . . ?
H1A_1 C1_1 H1B_1 108.7 . . ?
C1_1 C2_1 H2A_1 109.5 . . ?
C1_1 C2_1 H2B_1 109.5 . . ?
H2A_1 C2_1 H2B_1 109.5 . . ?
C1_1 C2_1 H2C_1 109.5 . . ?
H2A_1 C2_1 H2C_1 109.5 . . ?
H2B_1 C2_1 H2C_1 109.5 . . ?
C4_1 C3_1 O1_1 109.2(14) . . ?
C4_1 C3_1 H3A_1 109.8 . . ?
O1_1 C3_1 H3A_1 109.8 . . ?
C4_1 C3_1 H3B_1 109.8 . . ?
O1_1 C3_1 H3B_1 109.8 . . ?
H3A_1 C3_1 H3B_1 108.3 . . ?
C3_1 C4_1 H4A_1 109.5 . . ?
C3_1 C4_1 H4B_1 109.5 . . ?
H4A_1 C4_1 H4B_1 109.5 . . ?
C3_1 C4_1 H4C_1 109.5 . . ?
H4A_1 C4_1 H4C_1 109.5 . . ?
H4B_1 C4_1 H4C_1 109.5 . . ?
C3_2 O1_2 C1_2 134.4(8) . . ?
C2_2 C1_2 O1_2 134.7(9) . . ?
C2_2 C1_2 H1A_2 103.5 . . ?
O1_2 C1_2 H1A_2 103.5 . . ?
C2_2 C1_2 H1B_2 103.5 . . ?
O1_2 C1_2 H1B_2 103.5 . . ?
H1A_2 C1_2 H1B_2 105.3 . . ?
C1_2 C2_2 H2A_2 109.5 . . ?
C1_2 C2_2 H2B_2 109.5 . . ?
H2A_2 C2_2 H2B_2 109.5 . . ?
C1_2 C2_2 H2C_2 109.5 . . ?
H2A_2 C2_2 H2C_2 109.5 . . ?
H2B_2 C2_2 H2C_2 109.5 . . ?
C4_2 C3_2 O1_2 121.4(11) . . ?
C4_2 C3_2 H3A_2 107.0 . . ?
O1_2 C3_2 H3A_2 107.0 . . ?
C4_2 C3_2 H3B_2 107.0 . . ?
O1_2 C3_2 H3B_2 107.0 . . ?
H3A_2 C3_2 H3B_2 106.7 . . ?
C3_2 C4_2 H4A_2 109.5 . . ?
C3_2 C4_2 H4B_2 109.5 . . ?
H4A_2 C4_2 H4B_2 109.5 . . ?
C3_2 C4_2 H4C_2 109.5 . . ?
H4A_2 C4_2 H4C_2 109.5 . . ?
H4B_2 C4_2 H4C_2 109.5 . . ?
C93 C600 H60D 109.5 . . ?
C93 C600 H60E 109.5 . . ?
H60D C600 H60E 109.5 . . ?
C93 C600 H60F 109.5 . . ?
H60D C600 H60F 109.5 . . ?
H60E C600 H60F 109.5 . . ?
C92 C700 H70A 109.5 . . ?
C92 C700 H70B 109.5 . . ?
H70A C700 H70B 109.5 . . ?
C92 C700 H70C 109.5 . . ?
H70A C700 H70C 109.5 . . ?
H70B C700 H70C 109.5 . . ?

loop_
_geom_bond_atom_site_label_1
_geom_bond_atom_site_label_2
_geom_bond_distance
_geom_bond_site_symmetry_2
_geom_bond_publ_flag
Ge1 C7 1.9834(14) . ?
Ge1 C5 2.0077(14) . ?
Ge1 B1 2.1280(16) . ?
Ge1 Cl1 2.2042(4) . ?
Ge2 C25 1.9331(15) . ?
Ge2 C18 1.9356(14) . ?
Ge2 C4 1.9550(14) . ?
Ge2 H300 1.64(2) . ?
O1 C22 1.3764(18) . ?
O1 C15 1.3832(18) . ?
C2 C9 1.388(2) . ?
C2 C8 1.398(2) . ?
C2 H2 0.9500 . ?
C3 C16 1.389(2) . ?
C3 C7 1.395(2) . ?
C3 H3 0.9500 . ?
C4 C8 1.4115(19) . ?
C4 C39 1.415(2) . ?
C5 C23 1.423(2) . ?
C5 C21 1.4238(19) . ?
C6 C17 1.390(2) . ?
C6 C13 1.393(2) . ?
C6 C58 1.517(2) . ?
C7 C15 1.395(2) . ?
C8 C28 1.4987(19) . ?
C9 C31 1.389(2) . ?
C9 H9 0.9500 . ?
C10 C15 1.395(2) . ?
C10 C19 1.395(2) . ?
C10 C30 1.531(2) . ?
C11 C17 1.399(2) . ?
C11 C28 1.410(2) . ?
C11 C14 1.523(2) . ?
C12 C13 1.395(2) . ?
C12 C28 1.412(2) . ?
C12 C24 1.525(2) . ?
C13 H13 0.9500 . ?
C14 C26 1.534(2) . ?
C14 C60 1.534(2) . ?
C14 H14 1.0000 . ?
C16 C19 1.391(2) . ?
C16 H16 0.9500 . ?
C17 H17 0.9500 . ?
C18 C43 1.348(2) . ?
C18 C33 1.4740(19) . ?
C19 H19 0.9500 . ?
C20 C32 1.392(2) . ?
C20 C25 1.395(2) . ?
C20 H20 0.9500 . ?
C21 C40 1.404(2) . ?
C21 C35 1.509(2) . ?
C22 C27 1.391(2) . ?
C22 C25 1.392(2) . ?
C23 C63 1.406(2) . ?
C23 C56 1.505(2) . ?
C24 C42 1.535(2) . ?
C24 C45 1.551(2) . ?
C24 H24 1.0000 . ?
C26 H26A 0.9800 . ?
C26 H26B 0.9800 . ?
C26 H26C 0.9800 . ?
C27 C41 1.398(2) . ?
C27 C30 1.528(2) . ?
C29 C38 1.395(2) . ?
C29 C35 1.418(2) . ?
C29 C61 1.523(2) . ?
C30 C76 1.536(3) . ?
C30 C81 1.544(3) . ?
C31 C39 1.397(2) . ?
C31 H31 0.9500 . ?
C32 C41 1.390(2) . ?
C32 H32 0.9500 . ?
C33 C69 1.384(2) . ?
C33 C84 1.393(2) . ?
C34 C40 1.381(2) . ?
C34 C63 1.381(2) . ?
C34 H34 0.9500 . ?
C35 C54 1.406(2) . ?
C36 C37 1.532(2) . ?
C36 H36A 0.9800 . ?
C36 H36B 0.9800 . ?
C36 H36C 0.9800 . ?
C37 C53 1.522(2) . ?
C37 C50 1.531(2) . ?
C37 H37 1.0000 . ?
C38 C44 1.392(3) . ?
C38 H38 0.9500 . ?
C39 C55 1.503(2) . ?
C40 H40 0.9500 . ?
C41 H41 0.9500 . ?
C42 H42A 0.9800 . ?
C42 H42B 0.9800 . ?
C42 H42C 0.9800 . ?
C43 B1 1.576(2) . ?
C43 H43 0.9500 . ?
C44 C49 1.388(3) . ?
C44 C79 1.526(2) . ?
C45 B1 1.608(2) . ?
C45 H45A 0.9900 . ?
C45 H45B 0.9900 . ?
C46 C78 1.395(2) . ?
C46 C56 1.408(2) . ?
C46 C52 1.518(2) . ?
O3 C101 1.408(4) . ?
O3 C100 1.425(4) . ?
C48 C61 1.534(3) . ?
C48 H48A 0.9800 . ?
C48 H48B 0.9800 . ?
C48 H48C 0.9800 . ?
C49 C54 1.396(2) . ?
C49 H49 0.9500 . ?
C50 H50A 0.9800 . ?
C50 H50B 0.9800 . ?
C50 H50C 0.9800 . ?
C51 C64 1.397(2) . ?
C51 C55 1.408(2) . ?
C51 C80 1.527(2) . ?
C52 C62 1.527(3) . ?
C52 C73 1.534(3) . ?
C52 H52 1.0000 . ?
C53 C59 1.400(2) . ?
C53 C56 1.410(2) . ?
C54 C57 1.511(2) . ?
C55 C68 1.407(2) . ?
C57 C86 1.534(3) . ?
C57 C85 1.535(3) . ?
C57 H57 1.0000 . ?
C58 C82 1.527(3) . ?
C58 C89 1.531(3) . ?
C58 H58 1.0000 . ?
C59 C75 1.392(3) . ?
C59 H59 0.9500 . ?
C60 H60A 0.9800 . ?
C60 H60B 0.9800 . ?
C60 H60C 0.9800 . ?
C61 C88 1.538(3) . ?
C61 H61 1.0000 . ?
C62 H62A 0.9800 . ?
C62 H62B 0.9800 . ?
C62 H62C 0.9800 . ?
C63 H63 0.9500 . ?
C64 C70 1.385(3) . ?
C64 H64 0.9500 . ?
C65 C70 1.387(3) . ?
C65 C68 1.396(2) . ?
C65 H65 0.9500 . ?
C66 C74 1.528(3) . ?
C66 C68 1.529(2) . ?
C66 C77 1.534(3) . ?
C66 H66 1.0000 . ?
C67 C72 1.371(3) . ?
C67 C87 1.375(3) . ?
C67 H67 0.9500 . ?
C69 C72 1.394(2) . ?
C69 H69 0.9500 . ?
C70 C92 1.525(2) . ?
C71 C80 1.527(3) . ?
C71 H71A 0.9800 . ?
C71 H71B 0.9800 . ?
C71 H71C 0.9800 . ?
C72 H72 0.9500 . ?
C73 H73A 0.9800 . ?
C73 H73B 0.9800 . ?
C73 H73C 0.9800 . ?
C74 H74A 0.9800 . ?
C74 H74B 0.9800 . ?
C74 H74C 0.9800 . ?
C75 C78 1.381(3) . ?
C75 C93 1.531(3) . ?
C76 H76A 0.9800 . ?
C76 H76B 0.9800 . ?
C76 H76C 0.9800 . ?
C77 H77A 0.9800 . ?
C77 H77B 0.9800 . ?
C77 H77C 0.9800 . ?
C78 H78 0.9500 . ?
C79 C91 1.522(3) . ?
C79 C90 1.523(3) . ?
C79 H79 1.0000 . ?
C80 C83 1.532(3) . ?
C80 H80 1.0000 . ?
C81 H81A 0.9800 . ?
C81 H81B 0.9800 . ?
C81 H81C 0.9800 . ?
C82 H82A 0.9800 . ?
C82 H82B 0.9800 . ?
C82 H82C 0.9800 . ?
C83 H83A 0.9800 . ?
C83 H83B 0.9800 . ?
C83 H83C 0.9800 . ?
C84 C87 1.386(2) . ?
C84 H84 0.9500 . ?
C85 H85A 0.9800 . ?
C85 H85B 0.9800 . ?
C85 H85C 0.9800 . ?
C86 H86A 0.9800 . ?
C86 H86B 0.9800 . ?
C86 H86C 0.9800 . ?
C87 H87 0.9500 . ?
C88 H88A 0.9800 . ?
C88 H88B 0.9800 . ?
C88 H88C 0.9800 . ?
C89 H89A 0.9800 . ?
C89 H89B 0.9800 . ?
C89 H89C 0.9800 . ?
C90 H90A 0.9800 . ?
C90 H90B 0.9800 . ?
C90 H90C 0.9800 . ?
C91 H91A 0.9800 . ?
C91 H91B 0.9800 . ?
C91 H91C 0.9800 . ?
C92 C700 1.498(4) . ?
C92 C94 1.514(4) . ?
C92 H92 1.0000 . ?
C93 C600 1.492(4) . ?
C93 C97 1.522(4) . ?
C93 H93 1.0000 . ?
C94 H94A 0.9800 . ?
C94 H94B 0.9800 . ?
C94 H94C 0.9800 . ?
B1 H300 1.46(2) . ?
C97 H97A 0.9800 . ?
C97 H97B 0.9800 . ?
C97 H97C 0.9800 . ?
C99 C100 1.473(5) . ?
C99 H99A 0.9800 . ?
C99 H99B 0.9800 . ?
C99 H99C 0.9800 . ?
C100 H10A 0.9900 . ?
C100 H10B 0.9900 . ?
C101 C102 1.486(5) . ?
C101 H10C 0.9900 . ?
C101 H10D 0.9900 . ?
C102 H10E 0.9800 . ?
C102 H10F 0.9800 . ?
C102 H10G 0.9800 . ?
O1_1 C1_1 1.373(9) . ?
O1_1 C3_1 1.434(10) . ?
C1_1 C2_1 1.305(10) . ?
C1_1 H1A_1 0.9900 . ?
C1_1 H1B_1 0.9900 . ?
C2_1 H2A_1 0.9800 . ?
C2_1 H2B_1 0.9800 . ?
C2_1 H2C_1 0.9800 . ?
C3_1 C4_1 1.354(13) . ?
C3_1 H3A_1 0.9900 . ?
C3_1 H3B_1 0.9900 . ?
C4_1 H4A_1 0.9800 . ?
C4_1 H4B_1 0.9800 . ?
C4_1 H4C_1 0.9800 . ?
O1_2 C3_2 1.340(10) . ?
O1_2 C1_2 1.346(8) . ?
C1_2 C2_2 1.313(10) . ?
C1_2 H1A_2 0.9900 . ?
C1_2 H1B_2 0.9900 . ?
C2_2 H2A_2 0.9800 . ?
C2_2 H2B_2 0.9800 . ?
C2_2 H2C_2 0.9800 . ?
C3_2 C4_2 1.337(12) . ?
C3_2 H3A_2 0.9900 . ?
C3_2 H3B_2 0.9900 . ?
C4_2 H4A_2 0.9800 . ?
C4_2 H4B_2 0.9800 . ?
C4_2 H4C_2 0.9800 . ?
C600 H60D 0.9800 . ?
C600 H60E 0.9800 . ?
C600 H60F 0.9800 . ?
C700 H70A 0.9800 . ?
C700 H70B 0.9800 . ?
C700 H70C 0.9800 . ?
